data_4508896
loop_
_publ_author_name
'Asensio, Gregorio'
'Medio-Simon, Mercedes'
'Alem\'an, Pedro'
'de Arellano, Carmen Ram\'irez'

_publ_section_title
;
 The Role of Organic Fluorine in the Supramolecular Assembly of
 Halogenated \b-Hydroxysulphoxides Diastereomers
;
_journal_issue 12
_journal_name_full 'Crystal Growth &amp; Design'
_journal_page_first 2769
_journal_paper_doi 10.1021/cg060465m
_journal_volume 6
_journal_year 2006
_chemical_absolute_configuration ad
_chemical_formula_sum 'C10 H13 F O2 S'
_chemical_formula_weight 216.26
_chemical_name_systematic
; 
 ? 
;
_space_group_IT_number 19
_symmetry_cell_setting orthorhombic
_symmetry_space_group_name_Hall 'P 2ac 2ab'
_symmetry_space_group_name_H-M 'P 21 21 21'
_atom_sites_solution_hydrogens geom
_atom_sites_solution_primary direct
_atom_sites_solution_secondary difmap
_audit_creation_method SHELXL-97
_cell_angle_alpha 90.00
_cell_angle_beta 90.00
_cell_angle_gamma 90.00
_cell_formula_units_Z 4
_cell_length_a 5.6382(11)
_cell_length_b 8.4542(17)
_cell_length_c 21.822(4)
_cell_measurement_reflns_used 4488
_cell_measurement_temperature 173(2)
_cell_measurement_theta_max 30.034
_cell_measurement_theta_min 0.998
_cell_volume 1040.2(3)
_computing_cell_refinement 'HKL Denzo (Otwinowski & Minor 1997)'
_computing_data_collection 'Collect (Nonius BV, 1997-2000)'
_computing_data_reduction 'HKL Scalepack (Otwinowski & Minor 1997)'
_computing_molecular_graphics 'SHELXTL v6.14 (Bruker AXS, 2000-2003)'
_computing_publication_material 'SHELXL-97 (Sheldrick, 1997)'
_computing_structure_refinement 'SHELXL-97 (Sheldrick, 1997)'
_computing_structure_solution 'SHELXS-97 (Sheldrick, 1990)'
_diffrn_ambient_temperature 173(2)
_diffrn_detector_area_resol_mean 9
_diffrn_measured_fraction_theta_full 0.994
_diffrn_measured_fraction_theta_max 0.994
_diffrn_measurement_device_type KappaCCD
_diffrn_measurement_method \w-scans
_diffrn_radiation_monochromator graphite
_diffrn_radiation_source 'fine-focus sealed tube'
_diffrn_radiation_type MoK\a
_diffrn_radiation_wavelength 0.71073
_diffrn_reflns_av_R_equivalents 0.0843
_diffrn_reflns_av_sigmaI/netI 0.1163
_diffrn_reflns_limit_h_max 6
_diffrn_reflns_limit_h_min -7
_diffrn_reflns_limit_k_max 11
_diffrn_reflns_limit_k_min -10
_diffrn_reflns_limit_l_max 29
_diffrn_reflns_limit_l_min -29
_diffrn_reflns_number 7846
_diffrn_reflns_theta_full 28.27
_diffrn_reflns_theta_max 28.27
_diffrn_reflns_theta_min 4.34
_exptl_absorpt_coefficient_mu 0.297
_exptl_absorpt_correction_type none
_exptl_crystal_colour colourless
_exptl_crystal_density_diffrn 1.381
_exptl_crystal_density_method 'not measured'
_exptl_crystal_description lath
_exptl_crystal_F_000 456
_exptl_crystal_size_max 0.40
_exptl_crystal_size_mid 0.18
_exptl_crystal_size_min 0.08
_refine_diff_density_max 0.164
_refine_diff_density_min -0.295
_refine_diff_density_rms 0.052
_refine_ls_abs_structure_details 'Flack H D (1983), Acta Cryst. A39, 876-881'
_refine_ls_abs_structure_Flack 0.04(9)
_refine_ls_extinction_method none
_refine_ls_goodness_of_fit_ref 1.008
_refine_ls_hydrogen_treatment constr
_refine_ls_matrix_type full
_refine_ls_number_parameters 129
_refine_ls_number_reflns 2579
_refine_ls_number_restraints 0
_refine_ls_restrained_S_all 1.008
_refine_ls_R_factor_all 0.1314
_refine_ls_R_factor_gt 0.0463
_refine_ls_shift/su_max 0.000
_refine_ls_shift/su_mean 0.000
_refine_ls_structure_factor_coef Fsqd
_refine_ls_weighting_details 'calc w=1/[\s^2^(Fo^2^)+(0.0240P)^2^+0.0000P] where P=(Fo^2^+2Fc^2^)/3'
_refine_ls_weighting_scheme calc
_refine_ls_wR_factor_gt 0.0658
_refine_ls_wR_factor_ref 0.0743
_reflns_number_gt 1370
_reflns_number_total 2579
_reflns_threshold_expression >2sigma(I)
_cod_data_source_file cg060465msup1.cif
_cod_data_source_block mms11_1b
_cod_original_cell_volume 1040.2(4)
_cod_original_sg_symbol_H-M P2(1)2(1)2(1)
_cod_database_code 4508896

loop_
_symmetry_equiv_pos_as_xyz
'x, y, z'
'-x+1/2, -y, z+1/2'
'-x, y+1/2, -z+1/2'
'x+1/2, -y+1/2, -z'

loop_
_atom_site_label
_atom_site_type_symbol
_atom_site_fract_x
_atom_site_fract_y
_atom_site_fract_z
_atom_site_U_iso_or_equiv
_atom_site_adp_type
_atom_site_occupancy
_atom_site_symmetry_multiplicity
_atom_site_calc_flag
_atom_site_refinement_flags
S1 S 0.82292(11) 0.70968(7) 0.31733(3) 0.0532(2) Uani 1 1 d .
F1 F 0.7588(2) 0.74658(16) 0.10411(6) 0.0714(5) Uani 1 1 d .
O1 O 0.7066(3) 0.86489(16) 0.30043(7) 0.0629(5) Uani 1 1 d .
O2 O 1.0644(3) 0.64893(16) 0.19963(8) 0.0553(5) Uani 1 1 d .
H2 H 1.1457 0.5658 0.1977 0.083 Uiso 1 1 calc R
C1 C 0.7215(4) 0.5718(3) 0.26020(10) 0.0509(6) Uani 1 1 d .
H1A H 0.7711 0.4636 0.2720 0.061 Uiso 1 1 calc R
H1B H 0.5461 0.5738 0.2587 0.061 Uiso 1 1 calc R
C2 C 0.8193(4) 0.6098(3) 0.19699(10) 0.0523(6) Uani 1 1 d .
H2A H 0.8017 0.5134 0.1709 0.063 Uiso 1 1 calc R
C3 C 0.6929(4) 0.7421(3) 0.16624(10) 0.0634(7) Uani 1 1 d .
H3A H 0.5194 0.7267 0.1698 0.076 Uiso 1 1 calc R
H3B H 0.7344 0.8435 0.1862 0.076 Uiso 1 1 calc R
C11 C 0.6595(4) 0.6329(3) 0.38101(10) 0.0451(6) Uani 1 1 d .
C12 C 0.4473(4) 0.6999(3) 0.39751(12) 0.0542(6) Uani 1 1 d .
H12 H 0.3802 0.7815 0.3731 0.065 Uiso 1 1 calc R
C13 C 0.3316(5) 0.6486(3) 0.44942(11) 0.0538(6) Uani 1 1 d .
H13 H 0.1860 0.6968 0.4609 0.065 Uiso 1 1 calc R
C14 C 0.4236(4) 0.5284(3) 0.48503(11) 0.0466(6) Uani 1 1 d .
C15 C 0.6379(5) 0.4612(3) 0.46717(12) 0.0510(7) Uani 1 1 d .
H15 H 0.7039 0.3782 0.4911 0.061 Uiso 1 1 calc R
C16 C 0.7563(4) 0.5119(3) 0.41590(12) 0.0502(7) Uani 1 1 d .
H16 H 0.9026 0.4648 0.4044 0.060 Uiso 1 1 calc R
C7 C 0.2959(5) 0.4729(3) 0.54152(11) 0.0637(7) Uani 1 1 d .
H7A H 0.3009 0.5561 0.5728 0.095 Uiso 1 1 calc R
H7B H 0.3730 0.3774 0.5573 0.095 Uiso 1 1 calc R
H7C H 0.1304 0.4492 0.5313 0.095 Uiso 1 1 calc R

loop_
_atom_site_aniso_label
_atom_site_aniso_U_11
_atom_site_aniso_U_22
_atom_site_aniso_U_33
_atom_site_aniso_U_23
_atom_site_aniso_U_13
_atom_site_aniso_U_12
S1 0.0501(4) 0.0513(3) 0.0583(4) -0.0005(3) -0.0107(3) -0.0075(3)
F1 0.0738(11) 0.0811(11) 0.0591(8) 0.0096(7) 0.0013(7) 0.0102(7)
O1 0.0755(12) 0.0408(8) 0.0724(11) 0.0044(8) -0.0091(10) -0.0048(8)
O2 0.0422(10) 0.0480(9) 0.0758(12) 0.0012(10) -0.0009(9) 0.0004(7)
C1 0.0509(17) 0.0469(13) 0.0550(15) -0.0029(12) -0.0037(13) -0.0096(13)
C2 0.0414(15) 0.0511(14) 0.0644(18) 0.0011(12) -0.0023(15) 0.0007(13)
C3 0.0530(14) 0.0730(18) 0.0643(17) 0.0083(14) 0.0073(14) 0.0015(15)
C11 0.0423(14) 0.0436(13) 0.0494(14) -0.0031(12) -0.0118(13) -0.0063(13)
C12 0.0474(16) 0.0459(14) 0.0692(18) 0.0039(15) -0.0140(14) 0.0038(13)
C13 0.0423(14) 0.0493(14) 0.0699(17) -0.0065(14) -0.0024(15) 0.0069(13)
C14 0.0501(17) 0.0408(14) 0.0488(15) -0.0118(12) -0.0038(14) -0.0004(12)
C15 0.0568(18) 0.0444(14) 0.0517(16) -0.0063(13) -0.0080(14) 0.0044(13)
C16 0.0437(15) 0.0464(14) 0.0605(17) -0.0113(13) -0.0063(15) 0.0080(11)
C7 0.0658(19) 0.0629(16) 0.0622(16) -0.0067(14) 0.0072(17) 0.0020(14)

loop_
_atom_type_symbol
_atom_type_description
_atom_type_scat_dispersion_real
_atom_type_scat_dispersion_imag
_atom_type_scat_source
C C 0.0033 0.0016 'International Tables Vol C Tables 4.2.6.8 and 6.1.1.4'
H H 0.0000 0.0000 'International Tables Vol C Tables 4.2.6.8 and 6.1.1.4'
O O 0.0106 0.0060 'International Tables Vol C Tables 4.2.6.8 and 6.1.1.4'
F F 0.0171 0.0103 'International Tables Vol C Tables 4.2.6.8 and 6.1.1.4'
S S 0.1246 0.1234 'International Tables Vol C Tables 4.2.6.8 and 6.1.1.4'

loop_
_geom_angle_atom_site_label_1
_geom_angle_atom_site_label_2
_geom_angle_atom_site_label_3
_geom_angle
O1 S1 C11 106.29(11)
O1 S1 C1 104.80(10)
C11 S1 C1 98.02(10)
C2 C1 S1 112.10(16)
O2 C2 C3 108.02(18)
O2 C2 C1 111.40(19)
C3 C2 C1 113.3(2)
F1 C3 C2 109.20(19)
C12 C11 C16 120.2(2)
C12 C11 S1 120.24(19)
C16 C11 S1 119.41(19)
C11 C12 C13 120.0(2)
C12 C13 C14 121.1(2)
C13 C14 C15 118.0(2)
C13 C14 C7 120.8(2)
C15 C14 C7 121.2(2)
C16 C15 C14 121.6(2)
C15 C16 C11 119.1(2)

loop_
_geom_bond_atom_site_label_1
_geom_bond_atom_site_label_2
_geom_bond_distance
S1 O1 1.5126(16)
S1 C11 1.789(2)
S1 C1 1.800(2)
F1 C3 1.406(2)
O2 C2 1.422(3)
C1 C2 1.520(3)
C2 C3 1.486(3)
C11 C12 1.372(3)
C11 C16 1.387(3)
C12 C13 1.377(3)
C13 C14 1.381(3)
C14 C15 1.391(3)
C14 C7 1.503(3)
C15 C16 1.372(3)

loop_
_geom_hbond_atom_site_label_D
_geom_hbond_atom_site_label_H
_geom_hbond_atom_site_label_A
_geom_hbond_distance_DH
_geom_hbond_distance_HA
_geom_hbond_distance_DA
_geom_hbond_angle_DHA
_geom_hbond_site_symmetry_A
C3 H3B O1 0.99 2.50 3.108(3) 119.1 .
O2 H2 O1 0.84 1.89 2.726(2) 171.9 3_745
C1 H1A O2 0.99 2.88 3.873(3) 176.6 3_745
C16 H16 F1 0.95 2.66 3.564(3) 158.8 3_745
C3 H3A O2 0.99 2.73 3.702(3) 168.5 1_455
C15 H15 F1 0.95 2.69 3.515(3) 145.4 2_665
C7 H7B F1 0.98 2.54 3.408(3) 147.6 2_665

loop_
_geom_torsion_atom_site_label_1
_geom_torsion_atom_site_label_2
_geom_torsion_atom_site_label_3
_geom_torsion_atom_site_label_4
_geom_torsion
O1 S1 C1 C2 67.43(19)
C11 S1 C1 C2 176.72(18)
S1 C1 C2 O2 43.6(2)
S1 C1 C2 C3 -78.4(2)
O2 C2 C3 F1 68.7(2)
C1 C2 C3 F1 -167.35(18)
O1 S1 C11 C12 11.2(2)
C1 S1 C11 C12 -96.82(19)
O1 S1 C11 C16 -164.69(16)
C1 S1 C11 C16 87.25(18)
C16 C11 C12 C13 1.1(3)
S1 C11 C12 C13 -174.83(17)
C11 C12 C13 C14 -1.1(3)
C12 C13 C14 C15 0.5(3)
C12 C13 C14 C7 -179.8(2)
C13 C14 C15 C16 0.1(3)
C7 C14 C15 C16 -179.6(2)
C14 C15 C16 C11 -0.1(3)
C12 C11 C16 C15 -0.5(3)
S1 C11 C16 C15 175.43(16)
O1 S1 C2 O2 103.58(12)
C11 S1 C2 O2 -143.86(13)
H2 O2 C2 H2A -32.1
H2 O2 S1 O1 179.4
H2 O2 C1 H1A 6.4
